data_7027290
loop_
_publ_author_name
'Marchi, Andrea'
'Marvelli, Lorenza'
'Cattabriga, Michela'
'Rossi, Roberto'
'Neves, Maria'
'Bertolasi, Valerio'
'Ferretti, Valeria'

_publ_section_title
;
 Technetium(V) and rhenium(V) complexes of biguanide derivatives. Crystal
 structures
;
_journal_issue 12
_journal_name_full 'Journal of the Chemical Society, Dalton Transactions'
_journal_page_first 1937
_journal_paper_doi 10.1039/a900798i
_journal_year 1999
_chemical_compound_source ?
_chemical_formula_analytical 'C33 H44 B1 N10 O2 Tc1'
_chemical_formula_moiety '[C8 H20 N10 O1 Tc1]+.[C24 H20 B1]-.C1 H4 O1'
_chemical_formula_sum 'C33 H44 B N10 O2 Tc'
_chemical_formula_weight 722.49
_chemical_name_systematic ?
_space_group_IT_number 14
_symmetry_cell_setting monoclinic
_symmetry_Int_Tables_number 14
_symmetry_space_group_name_Hall '-P 2ybc'
_symmetry_space_group_name_H-M 'P 1 21/c 1'
_atom_sites_solution_hydrogens difmap
_atom_sites_solution_primary Patterson
_atom_sites_solution_secondary Fourier
_cell_angle_alpha 90.00(0)
_cell_angle_beta 96.97(1)
_cell_angle_gamma 90.00(0)
_cell_formula_units_Z 4.00
_cell_length_a 11.589(2)
_cell_length_b 15.918(2)
_cell_length_c 18.962(4)
_cell_measurement_radiation 'Mo K\a'
_cell_measurement_reflns_used 25
_cell_measurement_temperature 295
_cell_measurement_theta_max 15
_cell_measurement_theta_min 10
_cell_measurement_wavelength 0.71069
_cell_volume 3472.1(10)
_diffrn_ambient_temperature 295
_diffrn_measurement_device_type 'Enraf-Nonius CAD4 diffractometer'
_diffrn_measurement_method \w/2\q
_diffrn_radiation_monochromator graphite
_diffrn_radiation_source 'fine-focus sealed tube'
_diffrn_radiation_type 'Mo K\a'
_diffrn_radiation_wavelength 0.71069
_diffrn_reflns_av_R_equivalents 0.028
_diffrn_reflns_limit_h_max 14
_diffrn_reflns_limit_h_min -14
_diffrn_reflns_limit_k_max 20
_diffrn_reflns_limit_k_min 0
_diffrn_reflns_limit_l_max 24
_diffrn_reflns_limit_l_min 0
_diffrn_reflns_number 7792
_diffrn_reflns_reduction_process ?
_diffrn_reflns_theta_max 27
_diffrn_reflns_theta_min 2
_diffrn_standards_interval_time 120
_diffrn_standards_number 3
_exptl_absorpt_coefficient_mu 0.4602
_exptl_absorpt_correction_T_max 1.
_exptl_absorpt_correction_T_min 0.86
_exptl_absorpt_correction_type psi-scan
_exptl_absorpt_process_details '[North, Phillips & Mathews, 1968]'
_exptl_crystal_colour red
_exptl_crystal_density_diffrn 1.3821
_exptl_crystal_density_method 'not measured'
_exptl_crystal_description prismatic
_exptl_crystal_F_000 1504.0
_exptl_crystal_size_max 0.45
_exptl_crystal_size_mid 0.40
_exptl_crystal_size_min 0.38
_refine_diff_density_max 0.043
_refine_diff_density_min -0.035
_refine_ls_abs_structure_details ?
_refine_ls_extinction_method none
_refine_ls_goodness_of_fit_ref 2.23
_refine_ls_hydrogen_treatment mixed
_refine_ls_matrix_type full
_refine_ls_number_parameters 558
_refine_ls_number_reflns 6172
_refine_ls_R_factor_gt 0.042
_refine_ls_shift/su_max 0.02
_refine_ls_structure_factor_coef F
_refine_ls_weighting_details 'w= 4F^2^/(\s^2^(I) + (0.04F^2^)^2^)'
_refine_ls_weighting_scheme calc
_refine_ls_wR_factor_ref 0.062
_reflns_number_gt 6172
_reflns_number_total 7561
_reflns_threshold_expression I>3sima(I)
_cod_data_source_file 900798isup1.cif
_cod_data_source_block (II)
_cod_depositor_comments
;
 Changing the _atom_site_occupancy data item value from '.' to '1'
 for all fully occupied atom sites.

 Antanas Vaitkus,
 2017-02-10

The following automatic conversions were performed:

'_refine_ls_weighting_scheme' value 'calc w= 4F^2^/(\s^2^(I) +
(0.04F^2^)^2^)' was changed to 'calc'. New tag
'_refine_ls_weighting_details' was created. The value of the new tag
was set to 'w= 4F^2^/(\s^2^(I) + (0.04F^2^)^2^)'.

Automatic conversion script
Id: cif_fix_values 3143 2015-03-26 13:38:13Z robertas 
;
_cod_original_cell_volume 3472.(1)
_cod_original_sg_symbol_H-M ' P21/c         '
_cod_original_formula_sum ' C33 H44 B1 N10 O2 Tc1 '
_cod_database_code 7027290

loop_
_symmetry_equiv_pos_as_xyz
x,y,z
-x,-y,-z
-x,y+1/2,-z+1/2
x,-y+1/2,z+1/2

loop_
_atom_site_label
_atom_site_fract_x
_atom_site_fract_y
_atom_site_fract_z
_atom_site_U_iso_or_equiv
_atom_site_adp_type
_atom_site_type_symbol
_atom_site_occupancy
Tc 0.33812(2) 0.19764(2) 0.12819(1) 0.0300(1) Uani Tc 0.8
O1 0.2774(2) 0.1110(2) 0.1533(1) 0.0480(8) Uani O 0.8
Tc' 0.40078(9) 0.27506(7) 0.10652(5) 0.0321(3) Uani Tc 0.2
O1' 0.4720(11) 0.3589(7) 0.0880(6) 0.0596(36) Uani O 0.2
N1 0.4447(2) 0.2480(2) 0.2058(1) 0.0455(8) Uani N 1
N2 0.2365(2) 0.2954(2) 0.1476(1) 0.0494(8) Uani N 1
N3 0.3198(2) 0.3373(2) 0.2624(1) 0.0382(7) Uani N 1
N4 0.4957(2) 0.2984(2) 0.3180(1) 0.0641(10) Uani N 1
N5 0.1470(2) 0.3922(2) 0.2128(1) 0.0420(7) Uani N 1
N6 0.2889(2) 0.2258(2) 0.0271(1) 0.0447(8) Uani N 1
N7 0.4863(2) 0.1629(2) 0.0916(1) 0.0420(7) Uani N 1
N8 0.4264(2) 0.1483(2) -0.0328(1) 0.0362(7) Uani N 1
N9 0.2608(2) 0.2003(2) -0.0918(1) 0.0525(9) Uani N 1
N10 0.5956(2) 0.0885(2) 0.0178(1) 0.0394(7) Uani N 1
C1 0.4171(2) 0.2944(2) 0.2598(1) 0.0397(8) Uani C 1
C2 0.2355(2) 0.3404(2) 0.2070(1) 0.0356(7) Uani C 1
C3 0.1470(3) 0.4489(2) 0.2738(2) 0.0652(12) Uani C 1
C4 0.0426(3) 0.3953(2) 0.1609(2) 0.0607(11) Uani C 1
C5 0.3273(2) 0.1911(2) -0.0309(1) 0.0369(7) Uani C 1
C6 0.5011(2) 0.1346(2) 0.0261(1) 0.0330(7) Uani C 1
C7 0.6170(3) 0.0580(2) -0.0515(2) 0.0518(8) Uani C 1
C8 0.6816(3) 0.0653(2) 0.0768(2) 0.0571(11) Uani C 1
B1 0.8828(3) 0.2307(2) 0.4001(2) 0.0413(9) Uani B 1
C9 0.9272(3) 0.2880(2) 0.4701(2) 0.0446(9) Uani C 1
C10 0.9024(3) 0.2702(2) 0.5393(2) 0.0548(10) Uani C 1
C11 0.9469(4) 0.3179(3) 0.5981(2) 0.0659(13) Uani C 1
C12 1.0180(3) 0.3834(3) 0.5913(2) 0.0685(13) Uani C 1
C13 1.0485(3) 0.4027(2) 0.5245(2) 0.0631(12) Uani C 1
C14 1.0037(3) 0.3556(2) 0.4668(2) 0.0535(10) Uani C 1
C15 0.8288(2) 0.2857(2) 0.3306(2) 0.0384(8) Uani C 1
C16 0.7889(3) 0.2456(2) 0.2673(2) 0.0459(9) Uani C 1
C17 0.7411(3) 0.2861(2) 0.2069(2) 0.0510(10) Uani C 1
C18 0.7299(3) 0.3726(2) 0.2074(2) 0.0600(12) Uani C 1
C19 0.7674(3) 0.4152(2) 0.2686(2) 0.0554(10) Uani C 1
C20 0.8158(2) 0.3734(2) 0.3283(2) 0.0444(9) Uani C 1
C21 0.7783(3) 0.1656(2) 0.4155(2) 0.0438(9) Uani C 1
C22 0.7785(3) 0.0795(2) 0.3996(2) 0.0555(11) Uani C 1
C23 0.6864(4) 0.0273(2) 0.4096(2) 0.0659(13) Uani C 1
C24 0.5894(4) 0.0579(3) 0.4358(2) 0.0752(13) Uani C 1
C25 0.5858(3) 0.1416(3) 0.4511(2) 0.0754(14) Uani C 1
C26 0.6773(3) 0.1941(2) 0.4416(2) 0.0597(12) Uani C 1
C27 0.9989(3) 0.1778(2) 0.3833(2) 0.0432(8) Uani C 1
C28 1.0561(3) 0.1262(2) 0.4356(2) 0.0561(11) Uani C 1
C29 1.1568(3) 0.0810(3) 0.4269(2) 0.0728(13) Uani C 1
C30 1.2044(3) 0.0892(3) 0.3633(2) 0.0731(13) Uani C 1
C31 1.1497(3) 0.1385(3) 0.3114(2) 0.0677(12) Uani C 1
C32 1.0499(3) 0.1830(2) 0.3206(2) 0.0516(9) Uani C 1
O2 0.5929(2) 0.0911(2) 0.2447(1) 0.0693(9) Uani O 1
C33 0.5075(4) 0.0304(3) 0.2498(2) 0.0804(14) Uani C 1
H1 0.5015(23) 0.2275(17) 0.2132(14) 0.0379(74) Uiso H 1
H2 0.1900(24) 0.2987(16) 0.1242(14) 0.0378(77) Uiso H 1
H41 0.4881(32) 0.3182(21) 0.3557(19) 0.076(11) Uiso H 1
H42 0.5633(24) 0.2600(18) 0.3278(14) 0.0436(78) Uiso H 1
H60 0.2171(40) 0.2574(30) 0.0119(23) 0.125(16) Uiso H 1
H70 0.5427(22) 0.1430(16) 0.1251(13) 0.0341(71) Uiso H 1
H910 0.2804(29) 0.1781(20) -0.1352(17) 0.0625(99) Uiso H 1
H920 0.1987(24) 0.2297(18) -0.0892(14) 0.0460(80) Uiso H 1
H310 0.12560(0) 0.51507(0) 0.26528(0) 0.0710(0) Uiso H 1
H320 0.22816(0) 0.46068(0) 0.30829(0) 0.1230(0) Uiso H 1
H330 0.08912(0) 0.41464(0) 0.29275(0) 0.0848(0) Uiso H 1
H410 -0.02563(0) 0.42053(0) 0.17299(0) 0.1019(0) Uiso H 1
H420 -0.00621(0) 0.34768(0) 0.17976(0) 0.1164(0) Uiso H 1
H430 0.06736(0) 0.39708(0) 0.11313(0) 0.0957(0) Uiso H 1
H710 0.65467(0) 0.01106(0) -0.04501(0) 0.0718(0) Uiso H 1
H720 0.54653(0) 0.03108(0) -0.06923(0) 0.0976(0) Uiso H 1
H730 0.65584(0) 0.10073(0) -0.07092(0) 0.0744(0) Uiso H 1
H810 0.70901(0) 0.10591(0) 0.10456(0) 0.0829(0) Uiso H 1
H820 0.73830(0) 0.04820(0) 0.04750(0) 0.0743(0) Uiso H 1
H830 0.67010(0) 0.01690(0) 0.10460(0) 0.1299(0) Uiso H 1
H10 0.8490(25) 0.2270(19) 0.5502(15) 0.0483(83) Uiso H 1
H11 0.9509(39) 0.3104(26) 0.6397(23) 0.114(16) Uiso H 1
H12 1.0634(31) 0.4198(23) 0.6388(18) 0.080(12) Uiso H 1
H13 1.0965(29) 0.4391(21) 0.5166(18) 0.069(10) Uiso H 1
H14 1.0150(25) 0.3613(18) 0.4323(15) 0.0519(87) Uiso H 1
H16 0.7893(24) 0.1951(16) 0.2626(14) 0.0385(78) Uiso H 1
H17 0.7148(24) 0.2481(18) 0.1668(14) 0.0452(80) Uiso H 1
H18 0.6966(29) 0.4033(21) 0.1603(17) 0.071(11) Uiso H 1
H19 0.7650(22) 0.4662(16) 0.2681(14) 0.0369(74) Uiso H 1
H20 0.8415(21) 0.4094(16) 0.3694(12) 0.0310(68) Uiso H 1
H22 0.8592(35) 0.0493(27) 0.3837(22) 0.112(15) Uiso H 1
H23 0.7146(45) -0.0219(34) 0.4203(27) 0.159(21) Uiso H 1
H24 0.5267(43) 0.0177(31) 0.4446(27) 0.146(18) Uiso H 1
H25 0.5154(32) 0.1616(23) 0.4719(18) 0.080(11) Uiso H 1
H26 0.6657(29) 0.2447(22) 0.4627(17) 0.067(10) Uiso H 1
H28 1.0138(31) 0.1155(22) 0.4765(17) 0.078(11) Uiso H 1
H29 1.1865(28) 0.0421(21) 0.4723(17) 0.069(11) Uiso H 1
H30 1.2615(29) 0.0558(21) 0.3627(18) 0.071(11) Uiso H 1
H31 1.1647(23) 0.1449(17) 0.2812(14) 0.0396(75) Uiso H 1
H32 1.0081(31) 0.2296(23) 0.2868(18) 0.078(11) Uiso H 1
H200 0.6358(29) 0.1019(21) 0.2896(17) 0.074(11) Uiso H 1
H331 0.46005(0) 0.03467(0) 0.21114(0) 0.0778(0) Uiso H 1
H332 0.53142(0) -0.00997(0) 0.28360(0) 0.1470(0) Uiso H 1
H333 0.43998(0) 0.01884(0) 0.27364(0) 0.1033(0) Uiso H 1

loop_
_atom_site_aniso_label
_atom_site_aniso_U_11
_atom_site_aniso_U_22
_atom_site_aniso_U_33
_atom_site_aniso_U_23
_atom_site_aniso_U_13
_atom_site_aniso_U_12
Tc 0.0272(1) 0.0398(1) 0.0231(1) 0.0000(1) 0.0035(1) 0.0021(1)
O1 0.0459(13) 0.0503(14) 0.0495(13) 0.0064(12) 0.0126(11) -0.0027(12)
Tc' 0.0324(5) 0.0378(5) 0.0263(5) -0.0082(4) 0.0049(4) 0.0046(5)
O1' 0.0795(72) 0.0466(59) 0.0576(57) -0.0081(50) 0.0278(52) 0.0015(57)
N1 0.0325(11) 0.0698(16) 0.0334(11) -0.0141(11) 0.0003(9) 0.0144(11)
N2 0.0420(12) 0.0681(16) 0.0344(11) -0.0153(11) -0.0105(10) 0.0222(12)
N3 0.0346(11) 0.0519(13) 0.0281(10) -0.0085(10) 0.0034(9) 0.0000(11)
N4 0.0458(14) 0.1082(22) 0.0347(12) -0.0265(13) -0.0093(11) 0.0212(14)
N5 0.0350(11) 0.0504(13) 0.0407(11) -0.0079(11) 0.0047(9) 0.0066(11)
N6 0.0424(12) 0.0629(14) 0.0277(10) -0.0052(11) -0.0006(10) 0.0151(12)
N7 0.0349(11) 0.0600(14) 0.0296(10) -0.0067(11) -0.0017(9) 0.0110(11)
N8 0.0371(11) 0.0468(13) 0.0254(9) 0.0004(9) 0.0071(8) 0.0032(10)
N9 0.0458(13) 0.0831(19) 0.0279(11) 0.0000(12) 0.0016(10) 0.0150(13)
N10 0.0358(11) 0.0466(13) 0.0373(11) -0.0021(10) 0.0105(9) 0.0040(11)
C1 0.0343(13) 0.0555(17) 0.0284(12) -0.0077(12) 0.0007(11) 0.0023(13)
C2 0.0325(12) 0.0431(14) 0.0317(12) -0.0009(12) 0.0056(10) 0.0002(12)
C3 0.0631(19) 0.0772(22) 0.0554(18) -0.0200(16) 0.0080(16) 0.0200(18)
C4 0.0413(16) 0.0716(21) 0.0653(19) -0.0172(17) -0.0093(15) 0.0149(16)
C5 0.0394(13) 0.0431(14) 0.0283(11) 0.0008(11) 0.0048(10) -0.0052(12)
C6 0.0337(12) 0.0356(13) 0.0310(11) -0.0015(10) 0.0091(10) -0.0025(11)
C7 0.0633(17) 0.0529(17) 0.0447(14) -0.0013(14) 0.0284(12) 0.0087(15)
C8 0.0379(15) 0.0700(20) 0.0615(19) -0.0122(17) -0.0022(14) 0.0143(15)
B1 0.0411(16) 0.0482(17) 0.0358(14) 0.0065(14) 0.0095(13) 0.0099(15)
C9 0.0420(14) 0.0477(16) 0.0443(15) 0.0029(13) 0.0063(12) 0.0116(13)
C10 0.0665(19) 0.0557(18) 0.0427(15) 0.0039(15) 0.0087(15) 0.0115(17)
C11 0.0751(23) 0.0805(24) 0.0411(16) -0.0056(16) 0.0029(16) 0.0163(20)
C12 0.0567(19) 0.0796(23) 0.0656(20) -0.0216(18) -0.0074(17) 0.0170(19)
C13 0.0462(17) 0.0661(22) 0.0755(22) -0.0094(19) 0.0015(16) -0.0025(17)
C14 0.0445(16) 0.0655(20) 0.0513(16) 0.0020(16) 0.0089(14) -0.0006(16)
C15 0.0309(12) 0.0440(15) 0.0418(13) 0.0057(12) 0.0102(11) 0.0036(12)
C16 0.0410(15) 0.0452(16) 0.0508(16) 0.0043(14) 0.0026(13) -0.0003(13)
C17 0.0419(15) 0.0640(20) 0.0456(16) 0.0039(15) -0.0002(13) -0.0025(15)
C18 0.0546(18) 0.0686(21) 0.0559(18) 0.0197(16) 0.0031(15) 0.0091(17)
C19 0.0553(18) 0.0444(16) 0.0675(19) 0.0110(15) 0.0110(16) 0.0096(15)
C20 0.0376(13) 0.0484(16) 0.0499(15) 0.0010(13) 0.0157(11) 0.0082(13)
C21 0.0435(15) 0.0471(15) 0.0411(14) 0.0076(13) 0.0060(12) 0.0069(14)
C22 0.0581(18) 0.0515(18) 0.0571(18) 0.0070(15) 0.0075(15) 0.0022(16)
C23 0.0774(23) 0.0568(20) 0.0622(20) 0.0115(17) 0.0033(18) -0.0081(19)
C24 0.0727(22) 0.0808(24) 0.0735(22) 0.0220(19) 0.0146(18) -0.0189(20)
C25 0.0531(18) 0.0938(28) 0.0846(23) 0.0160(22) 0.0296(16) 0.0044(20)
C26 0.0541(18) 0.0561(19) 0.0721(20) 0.0109(16) 0.0210(15) 0.0078(16)
C27 0.0374(14) 0.0491(16) 0.0428(14) -0.0056(13) 0.0034(12) 0.0038(13)
C28 0.0526(17) 0.0629(20) 0.0519(17) 0.0012(16) 0.0026(15) 0.0131(16)
C29 0.0610(20) 0.0701(23) 0.0825(25) -0.0061(20) -0.0102(19) 0.0254(18)
C30 0.0498(17) 0.0777(23) 0.0904(25) -0.0260(20) 0.0028(17) 0.0226(17)
C31 0.0565(18) 0.0923(26) 0.0576(17) -0.0252(17) 0.0199(14) 0.0052(19)
C32 0.0432(16) 0.0615(19) 0.0497(16) -0.0139(14) 0.0045(13) 0.0030(15)
O2 0.0603(14) 0.0820(16) 0.0630(14) 0.0126(13) -0.0031(12) -0.0032(14)
C33 0.0769(25) 0.0780(25) 0.0833(26) 0.0149(22) -0.0026(22) -0.0145(22)

loop_
_atom_type_symbol
_atom_type_number_in_cell
_atom_type_description
_atom_type_scat_dispersion_real
_atom_type_scat_dispersion_imag
_atom_type_scat_source
Tc 4 'Technetium  ' -1.4390 0.7593 'Int. Tab. C, 4.2.6.8, 6.1.1.4'
'O ' 8 'Oxygen      ' 0.0106 0.0060 'Int. Tab. C, 4.2.6.8, 6.1.1.4'
'N ' 40 'Nitrogen    ' 0.0061 0.0033 'Int. Tab. C, 4.2.6.8, 6.1.1.4'
'C ' 132 'Carbon      ' 0.0033 0.0016 'Int. Tab. C, 4.2.6.8, 6.1.1.4'
'B ' 4 'Boron       ' 0.0013 0.0007 'Int. Tab. C, 4.2.6.8, 6.1.1.4'
'H ' 176 'Hydrogen    ' 0.0000 0.0000 'Int. Tab. C, 4.2.6.8, 6.1.1.4'

loop_
_geom_angle_atom_site_label_1
_geom_angle_atom_site_label_2
_geom_angle_atom_site_label_3
_geom_angle
_geom_angle_publ_flag
O1 Tc Tc' 176.6(1) yes
O1 Tc N1 112.1(1) yes
O1 Tc N2 108.4(1) yes
O1 Tc N6 112.7(1) yes
O1 Tc N7 106.4(1) yes
Tc' Tc N1 66.1(1) yes
Tc' Tc N2 74.3(1) yes
Tc' Tc N6 69.2(1) yes
Tc' Tc N7 70.8(1) yes
N1 Tc N2 82.9(1) yes
N1 Tc N6 135.2(1) yes
N1 Tc N7 83.4(1) yes
N2 Tc N6 84.0(1) yes
N2 Tc N7 145.2(1) yes
N6 Tc N7 83.5(1) yes
Tc Tc' O1' 176.6(4) yes
Tc Tc' N1 68.5(1) yes
Tc Tc' N2 63.4(1) yes
Tc Tc' N6 66.5(1) yes
Tc Tc' N7 65.7(1) yes
O1' Tc' N1 108.1(4) yes
O1' Tc' N2 116.4(4) yes
O1' Tc' N6 116.9(4) yes
O1' Tc' N7 114.4(4) yes
N1 Tc' N2 79.8(1) yes
N1 Tc' N6 134.9(1) yes
N1 Tc' N7 82.4(1) yes
N2 Tc' N6 79.2(1) yes
N2 Tc' N7 129.1(1) yes
N6 Tc' N7 80.7(1) yes
Tc N1 Tc' 45.5(1) yes
Tc N1 C1 127.7(2) yes
Tc N1 H1 115(2) no
Tc' N1 C1 124.3(2) yes
Tc' N1 H1 114(2) no
C1 N1 H1 113(2) no
Tc N2 Tc' 42.2(1) yes
Tc N2 C2 129.4(2) yes
Tc N2 H2 113(2) no
Tc' N2 C2 118.8(2) yes
Tc' N2 H2 117(2) no
C2 N2 H2 116(2) no
C1 N3 C2 122.1(2) yes
C1 N4 H41 128(3) no
C1 N4 H42 124(2) no
H41 N4 H42 104(3) no
C2 N5 C3 121.4(3) yes
C2 N5 C4 123.1(2) yes
C3 N5 C4 115.5(3) yes
Tc N6 Tc' 44.3(1) yes
Tc N6 C5 127.5(2) yes
Tc N6 H60 122(3) no
Tc' N6 C5 121.3(2) yes
Tc' N6 H60 118(3) no
C5 N6 H60 109(3) no
Tc N7 Tc' 43.4(1) yes
Tc N7 C6 128.3(2) yes
Tc N7 H70 115(2) no
Tc' N7 C6 121.8(2) yes
Tc' N7 H70 121(2) no
C6 N7 H70 111(2) no
C5 N8 C6 121.8(2) yes
C5 N9 H910 123(2) no
C5 N9 H920 114(2) no
H910 N9 H920 123(3) no
C6 N10 C7 121.4(2) yes
C6 N10 C8 122.8(2) yes
C7 N10 C8 115.8(2) yes
N1 C1 N3 126.8(3) yes
N1 C1 N4 117.1(2) yes
N3 C1 N4 116.2(3) yes
N2 C2 N3 123.9(2) yes
N2 C2 N5 119.2(3) yes
N3 C2 N5 116.9(2) yes
N5 C3 H310 120.0(3) no
N5 C3 H320 119.6(3) no
N5 C3 H330 90.7(3) no
H310 C3 H320 95.0(3) no
H310 C3 H330 116.4(4) no
H320 C3 H330 117.3(4) no
N5 C4 H410 120.0(3) no
N5 C4 H420 100.6(3) no
N5 C4 H430 108.1(3) no
H410 C4 H420 73.6(3) no
H410 C4 H430 124.1(4) no
H420 C4 H430 125.0(3) no
N6 C5 N8 126.7(3) yes
N6 C5 N9 116.9(2) yes
N8 C5 N9 116.4(3) yes
N7 C6 N8 124.6(2) yes
N7 C6 N10 119.1(2) yes
N8 C6 N10 116.3(2) yes
N10 C7 H710 107.3(3) no
N10 C7 H720 103.7(3) no
N10 C7 H730 105.1(3) no
H710 C7 H720 93.4(3) no
H710 C7 H730 115.7(4) no
H720 C7 H730 129.6(4) no
N10 C8 H810 116.3(3) no
N10 C8 H820 94.6(3) no
N10 C8 H830 120.2(3) no
H810 C8 H820 109.8(4) no
H810 C8 H830 109.4(4) no
H820 C8 H830 104.2(3) no
C9 B1 C15 113.8(2) yes
C9 B1 C21 111.8(3) yes
C9 B1 C27 104.8(2) yes
C15 B1 C21 105.2(2) yes
C15 B1 C27 110.9(2) yes
C21 B1 C27 110.3(2) yes
B1 C9 C10 124.2(3) yes
B1 C9 C14 122.0(3) yes
C10 C9 C14 113.5(3) yes
C9 C10 C11 122.6(3) yes
C9 C10 H10 124(2) no
C11 C10 H10 114(2) no
C10 C11 C12 121.1(4) yes
C10 C11 H11 133(3) no
C12 C11 H11 104(3) no
C11 C12 C13 119.1(3) yes
C11 C12 H12 123(2) no
C13 C12 H12 117(2) no
C12 C13 C14 119.3(3) yes
C12 C13 H13 125(2) no
C14 C13 H13 116(2) no
C9 C14 C13 124.4(3) yes
C9 C14 H14 110(2) no
C13 C14 H14 126(2) no
B1 C15 C16 120.2(3) yes
B1 C15 C20 125.8(3) yes
C16 C15 C20 114.0(3) yes
C15 C16 C17 124.3(3) yes
C15 C16 H16 123(2) no
C17 C16 H16 113(2) no
C16 C17 C18 119.4(3) yes
C16 C17 H17 114(2) no
C18 C17 H17 126(2) no
C17 C18 C19 118.6(3) yes
C17 C18 H18 119(2) no
C19 C18 H18 122(2) no
C18 C19 C20 121.0(3) yes
C18 C19 H19 119(2) no
C20 C19 H19 120(2) no
C15 C20 C19 122.7(3) yes
C15 C20 H20 122(1) no
C19 C20 H20 115(1) no
B1 C21 C22 123.7(3) yes
B1 C21 C26 121.5(3) yes
C22 C21 C26 114.6(3) yes
C21 C22 C23 122.3(3) yes
C21 C22 H22 120(2) no
C23 C22 H22 117(2) no
C22 C23 C24 121.1(4) yes
C22 C23 H23 107(4) no
C24 C23 H23 123(4) no
C23 C24 C25 118.2(4) yes
C23 C24 H24 119(3) no
C25 C24 H24 123(3) no
C24 C25 C26 121.2(4) yes
C24 C25 H25 116(2) no
C26 C25 H25 122(2) no
C21 C26 C25 122.6(3) yes
C21 C26 H26 128(2) no
C25 C26 H26 109(2) no
B1 C27 C28 119.6(3) yes
B1 C27 C32 125.1(3) yes
C28 C27 C32 115.3(3) yes
C27 C28 C29 123.6(3) yes
C27 C28 H28 115(2) no
C29 C28 H28 121(2) no
C28 C29 C30 118.6(3) yes
C28 C29 H29 113(2) no
C30 C29 H29 128(2) no
C29 C30 C31 119.0(4) yes
C29 C30 H30 110(2) no
C31 C30 H30 130(2) no
C30 C31 C32 121.9(3) yes
C30 C31 H31 127(2) no
C32 C31 H31 111(2) no
C27 C32 C31 121.7(3) yes
C27 C32 H32 110(2) no
C31 C32 H32 127(2) no
C33 O2 H200 111(2) no
O2 C33 H331 105.6(4) no
O2 C33 H332 111.9(4) no
O2 C33 H333 141.7(4) no
H331 C33 H332 138.5(5) no
H331 C33 H333 86.8(4) no
H332 C33 H333 74.7(3) no

loop_
_geom_bond_atom_site_label_1
_geom_bond_atom_site_label_2
_geom_bond_distance
_geom_bond_publ_flag
Tc O1 1.645(3) yes
Tc Tc' 1.512(1) yes
Tc N1 1.973(2) yes
Tc N2 2.012(3) yes
Tc N6 1.984(2) yes
Tc N7 2.006(3) yes
Tc' O1' 1.63(1) yes
Tc' N1 1.939(3) yes
Tc' N2 2.167(3) yes
Tc' N6 2.022(3) yes
Tc' N7 2.078(3) yes
N1 C1 1.333(4) yes
N1 H1 0.73(2) yes
N2 C2 1.337(4) yes
N2 H2 0.66(2) yes
N3 C1 1.324(4) yes
N3 C2 1.347(3) yes
N4 C1 1.343(4) yes
N4 H41 0.80(3) yes
N4 H42 0.99(2) yes
N5 C2 1.331(4) yes
N5 C3 1.467(4) yes
N5 C4 1.465(4) yes
N6 C5 1.353(4) yes
N6 H60 0.99(4) yes
N7 C6 1.352(4) yes
N7 H70 0.91(2) yes
N8 C5 1.340(4) yes
N8 C6 1.345(3) yes
N9 C5 1.318(4) yes
N9 H910 0.95(3) yes
N9 H920 0.87(2) yes
N10 C6 1.342(4) yes
N10 C7 1.451(4) yes
N10 C8 1.454(4) yes
C3 H310 1.089(4) yes
C3 H320 1.095(4) yes
C3 H330 0.967(4) yes
C4 H410 0.939(4) yes
C4 H420 1.035(4) yes
C4 H430 0.983(4) yes
C7 H710 0.866(3) yes
C7 H720 0.947(3) yes
C7 H730 0.917(3) yes
C8 H810 0.869(4) yes
C8 H820 0.951(4) yes
C8 H830 0.952(4) yes
B1 C9 1.641(4) yes
B1 C15 1.641(4) yes
B1 C21 1.646(5) yes
B1 C27 1.651(5) yes
C9 C10 1.406(5) yes
C9 C14 1.400(5) yes
C10 C11 1.395(5) yes
C10 H10 0.96(3) yes
C11 C12 1.344(6) yes
C11 H11 0.79(4) yes
C12 C13 1.390(6) yes
C12 H12 1.14(3) yes
C13 C14 1.375(5) yes
C13 H13 0.83(3) yes
C14 H14 0.69(2) yes
C15 C16 1.389(4) yes
C15 C20 1.405(4) yes
C16 C17 1.371(4) yes
C16 H16 0.81(2) yes
C17 C18 1.384(5) yes
C17 H17 0.99(2) yes
C18 C19 1.369(5) yes
C18 H18 1.05(3) yes
C19 C20 1.372(5) yes
C19 H19 0.81(2) yes
C20 H20 0.98(2) yes
C21 C22 1.404(5) yes
C21 C26 1.400(5) yes
C22 C23 1.384(5) yes
C22 H22 1.12(4) yes
C23 C24 1.371(6) yes
C23 H23 0.86(5) yes
C24 C25 1.366(6) yes
C24 H24 1.00(5) yes
C25 C26 1.380(6) yes
C25 H25 1.00(3) yes
C26 H26 0.92(3) yes
C27 C28 1.392(4) yes
C27 C32 1.393(5) yes
C28 C29 1.397(5) yes
C28 H28 0.98(3) yes
C29 C30 1.392(6) yes
C29 H29 1.08(3) yes
C30 C31 1.355(5) yes
C30 H30 0.85(3) yes
C31 C32 1.385(5) yes
C31 H31 0.63(2) yes
C32 H32 1.06(3) yes
O2 C33 1.396(5) yes
O2 H200 0.95(3) yes
C33 H331 0.864(4) yes
C33 H332 0.925(4) yes
C33 H333 0.967(5) yes

loop_
_geom_hbond_atom_site_label_D
_geom_hbond_atom_site_label_H
_geom_hbond_atom_site_label_A
_geom_hbond_distance_DH
_geom_hbond_distance_HA
_geom_hbond_distance_DA
_geom_hbond_angle_DHA
_geom_hbond_site_symmetry_A
N1 H1 O2 0.73(3) 2.46(3) 3.069(4) 142(3) 1_555
N7 H70 O2 0.91(2) 2.42(2) 3.223(3) 147(2) 1_555
N4 H41 N8 0.80(4) 2.37(4) 3.151(3) 165(3) 4_555
N9 H910 N3 0.95(3) 2.06(3) 2.987(3) 165(3) 4_554

loop_
_geom_torsion_atom_site_label_1
_geom_torsion_atom_site_label_2
_geom_torsion_atom_site_label_3
_geom_torsion_atom_site_label_4
_geom_torsion
_geom_torsion_publ_flag
O1 Tc Tc' O1' -57(7) no
O1 Tc Tc' N1 -55(2) no
O1 Tc Tc' N2 -144(2) no
O1 Tc Tc' N6 125(2) no
O1 Tc Tc' N7 35(2) no
N1 Tc Tc' O1' 0(7) no
N1 Tc Tc' N2 -89.1(1) no
N1 Tc Tc' N6 -178.6(1) no
N1 Tc Tc' N7 91.2(1) no
N2 Tc Tc' O1' 88(7) no
N2 Tc Tc' N1 89.1(1) no
N2 Tc Tc' N6 -89.5(1) no
N2 Tc Tc' N7 -179.6(1) no
N6 Tc Tc' O1' 177(7) no
N6 Tc Tc' N1 178.6(1) no
N6 Tc Tc' N2 89.5(1) no
N6 Tc Tc' N7 -90.2(1) no
N7 Tc Tc' O1' -92(7) no
N7 Tc Tc' N1 -91.2(1) no
N7 Tc Tc' N2 179.6(1) no
N7 Tc Tc' N6 90.2(1) no
O1 Tc N1 Tc' 177.0(1) no
O1 Tc N1 C1 -79.1(3) no
O1 Tc N1 H1 77(2) no
Tc' Tc N1 C1 103.9(3) no
Tc' Tc N1 H1 -99(2) no
N2 Tc N1 Tc' -76.0(1) no
N2 Tc N1 C1 27.9(3) no
N2 Tc N1 H1 -175(2) no
N6 Tc N1 Tc' -1.9(2) no
N6 Tc N1 C1 102.0(3) no
N6 Tc N1 H1 -101(2) no
N7 Tc N1 Tc' 71.9(1) no
N7 Tc N1 C1 175.8(3) no
N7 Tc N1 H1 -27(2) no
O1 Tc N2 Tc' 178.0(1) no
O1 Tc N2 C2 86.7(3) no
O1 Tc N2 H2 -76(3) no
Tc' Tc N2 C2 -91.3(3) no
Tc' Tc N2 H2 106(3) no
N1 Tc N2 Tc' 67.1(1) no
N1 Tc N2 C2 -24.2(3) no
N1 Tc N2 H2 173(3) no
N6 Tc N2 Tc' -70.0(1) no
N6 Tc N2 C2 -161.3(3) no
N6 Tc N2 H2 35(3) no
N7 Tc N2 Tc' -0.6(2) no
N7 Tc N2 C2 -91.9(3) no
N7 Tc N2 H2 105(3) no
O1 Tc N6 Tc' -177.0(1) no
O1 Tc N6 C5 -78.3(3) no
O1 Tc N6 H60 85(3) no
Tc' Tc N6 C5 98.7(3) no
Tc' Tc N6 H60 -97(3) no
N1 Tc N6 Tc' 1.9(2) no
N1 Tc N6 C5 100.6(3) no
N1 Tc N6 H60 -95(3) no
N2 Tc N6 Tc' 75.5(1) no
N2 Tc N6 C5 174.2(3) no
N2 Tc N6 H60 -21(3) no
N7 Tc N6 Tc' -71.9(1) no
N7 Tc N6 C5 26.8(2) no
N7 Tc N6 H60 -169(3) no
O1 Tc N7 Tc' -178.0(1) no
O1 Tc N7 C6 83.8(3) no
O1 Tc N7 H70 -68(2) no
Tc' Tc N7 C6 -98.2(2) no
Tc' Tc N7 H70 109(2) no
N1 Tc N7 Tc' -66.9(1) no
N1 Tc N7 C6 -165.1(3) no
N1 Tc N7 H70 43(2) no
N2 Tc N7 Tc' 0.6(2) no
N2 Tc N7 C6 -97.6(3) no
N2 Tc N7 H70 110(2) no
N6 Tc N7 Tc' 70.2(1) no
N6 Tc N7 C6 -28.0(2) no
N6 Tc N7 H70 180(2) no
Tc Tc' N1 C1 -111.5(2) no
Tc Tc' N1 H1 103(2) no
O1' Tc' N1 Tc 179.9(4) no
O1' Tc' N1 C1 68.4(5) no
O1' Tc' N1 H1 -76(2) no
N2 Tc' N1 Tc 65.3(1) no
N2 Tc' N1 C1 -46.2(2) no
N2 Tc' N1 H1 168(2) no
N6 Tc' N1 Tc 1.9(2) no
N6 Tc' N1 C1 -109.7(3) no
N6 Tc' N1 H1 104(2) no
N7 Tc' N1 Tc -66.9(1) no
N7 Tc' N1 C1 -178.4(3) no
N7 Tc' N1 H1 36(2) no
Tc Tc' N2 C2 118.1(2) no
Tc Tc' N2 H2 -94(3) no
O1' Tc' N2 Tc -176.2(5) no
O1' Tc' N2 C2 -58.0(5) no
O1' Tc' N2 H2 89(3) no
N1 Tc' N2 Tc -70.9(1) no
N1 Tc' N2 C2 47.2(2) no
N1 Tc' N2 H2 -165(3) no
N6 Tc' N2 Tc 68.9(1) no
N6 Tc' N2 C2 -172.9(2) no
N6 Tc' N2 H2 -25(3) no
N7 Tc' N2 Tc 0.4(1) no
N7 Tc' N2 C2 118.6(2) no
N7 Tc' N2 H2 -94(3) no
Tc Tc' N6 C5 -113.4(2) no
Tc Tc' N6 H60 109(3) no
O1' Tc' N6 Tc -179.8(5) no
O1' Tc' N6 C5 66.8(5) no
O1' Tc' N6 H60 -70(3) no
N1 Tc' N6 Tc -1.9(2) no
N1 Tc' N6 C5 -115.3(2) no
N1 Tc' N6 H60 107(3) no
N2 Tc' N6 Tc -65.5(1) no
N2 Tc' N6 C5 -178.9(2) no
N2 Tc' N6 H60 43(3) no
N7 Tc' N6 Tc 67.5(1) no
N7 Tc' N6 C5 -45.9(2) no
N7 Tc' N6 H60 176(3) no
Tc Tc' N7 C6 113.9(2) no
Tc Tc' N7 H70 -94(2) no
O1' Tc' N7 Tc 176.2(4) no
O1' Tc' N7 C6 -69.9(5) no
O1' Tc' N7 H70 81(2) no
N1 Tc' N7 Tc 69.8(1) no
N1 Tc' N7 C6 -176.3(2) no
N1 Tc' N7 H70 -24(2) no
N2 Tc' N7 Tc -0.4(1) no
N2 Tc' N7 C6 113.5(2) no
N2 Tc' N7 H70 -94(2) no
N6 Tc' N7 Tc -68.3(1) no
N6 Tc' N7 C6 45.6(2) no
N6 Tc' N7 H70 -162(2) no
Tc N1 C1 N3 -21.8(4) no
Tc N1 C1 N4 158.1(2) no
Tc' N1 C1 N3 35.1(4) no
Tc' N1 C1 N4 -144.9(2) no
H1 N1 C1 N3 -178(2) no
H1 N1 C1 N4 1(2) no
Tc N2 C2 N3 12.9(4) no
Tc N2 C2 N5 -167.4(2) no
Tc' N2 C2 N3 -37.2(3) no
Tc' N2 C2 N5 142.5(2) no
H2 N2 C2 N3 176(3) no
H2 N2 C2 N5 -4(3) no
C2 N3 C1 N1 -1.9(4) no
C2 N3 C1 N4 178.1(3) no
C1 N3 C2 N2 6.3(4) no
C1 N3 C2 N5 -173.3(3) no
H41 N4 C1 N1 -170(3) no
H41 N4 C1 N3 9(3) no
H42 N4 C1 N1 -13(2) no
H42 N4 C1 N3 166(2) no
C3 N5 C2 N2 -174.1(3) no
C3 N5 C2 N3 5.6(4) no
C4 N5 C2 N2 7.7(4) no
C4 N5 C2 N3 -172.6(3) no
C2 N5 C3 H310 131.5(3) no
C2 N5 C3 H320 15.2(5) no
C2 N5 C3 H330 -107.1(3) no
C4 N5 C3 H310 -50.2(4) no
C4 N5 C3 H320 -166.4(3) no
C4 N5 C3 H330 71.2(3) no
C2 N5 C4 H410 162.5(3) no
C2 N5 C4 H420 85.3(3) no
C2 N5 C4 H430 -47.1(4) no
C3 N5 C4 H410 -15.9(5) no
C3 N5 C4 H420 -93.0(3) no
C3 N5 C4 H430 134.6(3) no
Tc N6 C5 N8 -19.8(4) no
Tc N6 C5 N9 160.4(2) no
Tc' N6 C5 N8 34.2(4) no
Tc' N6 C5 N9 -145.6(2) no
H60 N6 C5 N8 175(3) no
H60 N6 C5 N9 -4(3) no
Tc N7 C6 N8 21.5(4) no
Tc N7 C6 N10 -157.6(2) no
Tc' N7 C6 N8 -31.7(4) no
Tc' N7 C6 N10 149.2(2) no
H70 N7 C6 N8 175(2) no
H70 N7 C6 N10 -3(2) no
C6 N8 C5 N6 0.4(4) no
C6 N8 C5 N9 -179.8(3) no
C5 N8 C6 N7 -1.3(4) no
C5 N8 C6 N10 177.9(2) no
H910 N9 C5 N6 -179(2) no
H910 N9 C5 N8 0(2) no
H920 N9 C5 N6 2(2) no
H920 N9 C5 N8 -177(2) no
C7 N10 C6 N7 -178.8(3) no
C7 N10 C6 N8 2.0(4) no
C8 N10 C6 N7 2.0(4) no
C8 N10 C6 N8 -177.3(3) no
C6 N10 C7 H710 -149.6(3) no
C6 N10 C7 H720 -51.5(4) no
C6 N10 C7 H730 86.7(3) no
C8 N10 C7 H710 29.8(4) no
C8 N10 C7 H720 127.8(3) no
C8 N10 C7 H730 -93.9(3) no
C6 N10 C8 H810 -51.1(5) no
C6 N10 C8 H820 -165.9(3) no
C6 N10 C8 H830 84.7(4) no
C7 N10 C8 H810 129.6(3) no
C7 N10 C8 H820 14.8(3) no
C7 N10 C8 H830 -94.6(4) no
N5 C4 H410 H420 -93.0(3) no
H430 C4 H410 H420 121.5(5) no
N5 C4 H420 H410 118.4(3) no
H430 C4 H420 H410 -120.5(5) no
C15 B1 C9 C10 134.4(3) no
C15 B1 C9 C14 -52.0(4) no
C21 B1 C9 C10 15.3(4) no
C21 B1 C9 C14 -171.0(3) no
C27 B1 C9 C10 -104.2(3) no
C27 B1 C9 C14 69.4(3) no
C9 B1 C15 C16 179.3(3) no
C9 B1 C15 C20 -2.1(4) no
C21 B1 C15 C16 -58.0(3) no
C21 B1 C15 C20 120.7(3) no
C27 B1 C15 C16 61.4(3) no
C27 B1 C15 C20 -120.0(3) no
C9 B1 C21 C22 -130.6(3) no
C9 B1 C21 C26 53.9(4) no
C15 B1 C21 C22 105.4(3) no
C15 B1 C21 C26 -70.1(4) no
C27 B1 C21 C22 -14.4(4) no
C27 B1 C21 C26 170.2(3) no
C9 B1 C27 C28 57.7(3) no
C9 B1 C27 C32 -119.2(3) no
C15 B1 C27 C28 -179.0(3) no
C15 B1 C27 C32 4.1(4) no
C21 B1 C27 C28 -62.8(4) no
C21 B1 C27 C32 120.3(3) no
B1 C9 C10 C11 176.4(3) no
B1 C9 C10 H10 -7(2) no
C14 C9 C10 C11 2.3(5) no
C14 C9 C10 H10 178(2) no
B1 C9 C14 C13 -176.3(3) no
B1 C9 C14 H14 4(3) no
C10 C9 C14 C13 -2.0(5) no
C10 C9 C14 H14 178(3) no
C9 C10 C11 C12 -0.9(6) no
C9 C10 C11 H11 -165(4) no
H10 C10 C11 C12 -176(2) no
H10 C10 C11 H11 18(5) no
C10 C11 C12 C13 -0.9(6) no
C10 C11 C12 H12 -173(2) no
H11 C11 C12 C13 168(3) no
H11 C11 C12 H12 -4(4) no
C11 C12 C13 C14 1.3(6) no
C11 C12 C13 H13 -173(3) no
H12 C12 C13 C14 174(2) no
H12 C12 C13 H13 0(4) no
C12 C13 C14 C9 0.3(6) no
C12 C13 C14 H14 -179(3) no
H13 C13 C14 C9 176(3) no
H13 C13 C14 H14 -3(4) no
B1 C15 C16 C17 179.1(3) no
B1 C15 C16 H16 1(2) no
C20 C15 C16 C17 0.3(4) no
C20 C15 C16 H16 -176(2) no
B1 C15 C20 C19 -178.5(3) no
B1 C15 C20 H20 2(2) no
C16 C15 C20 C19 0.2(4) no
C16 C15 C20 H20 -178(2) no
C15 C16 C17 C18 -0.5(5) no
C15 C16 C17 H17 -177(2) no
H16 C16 C17 C18 177(2) no
H16 C16 C17 H17 0(3) no
C16 C17 C18 C19 0.2(5) no
C16 C17 C18 H18 177(2) no
H17 C17 C18 C19 178(2) no
H17 C17 C18 H18 -4(3) no
C17 C18 C19 C20 0.3(5) no
C17 C18 C19 H19 176(2) no
H18 C18 C19 C20 -176(2) no
H18 C18 C19 H19 0(3) no
C18 C19 C20 C15 -0.5(5) no
C18 C19 C20 H20 179(2) no
H19 C19 C20 C15 -175(2) no
H19 C19 C20 H20 3(3) no
B1 C21 C22 C23 -176.4(3) no
B1 C21 C22 H22 10(2) no
C26 C21 C22 C23 -0.6(5) no
C26 C21 C22 H22 -173(2) no
B1 C21 C26 C25 176.2(3) no
B1 C21 C26 H26 -16(3) no
C22 C21 C26 C25 0.3(5) no
C22 C21 C26 H26 167(3) no
C21 C22 C23 C24 0.2(6) no
C21 C22 C23 H23 -147(4) no
H22 C22 C23 C24 174(2) no
H22 C22 C23 H23 25(4) no
C22 C23 C24 C25 0.6(6) no
C22 C23 C24 H24 -176(3) no
H23 C23 C24 C25 144(4) no
H23 C23 C24 H24 -32(5) no
C23 C24 C25 C26 -0.8(6) no
C23 C24 C25 H25 -177(2) no
H24 C24 C25 C26 176(3) no
H24 C24 C25 H25 0(4) no
C24 C25 C26 C21 0.4(6) no
C24 C25 C26 H26 -168(2) no
H25 C25 C26 C21 177(2) no
H25 C25 C26 H26 8(3) no
B1 C27 C28 C29 -178.1(3) no
B1 C27 C28 H28 12(2) no
C32 C27 C28 C29 -0.9(5) no
C32 C27 C28 H28 -170(2) no
B1 C27 C32 C31 178.0(3) no
B1 C27 C32 H32 5(2) no
C28 C27 C32 C31 0.9(5) no
C28 C27 C32 H32 -171(2) no
C27 C28 C29 C30 1.5(6) no
C27 C28 C29 H29 -176(2) no
H28 C28 C29 C30 171(2) no
H28 C28 C29 H29 -7(3) no
C28 C29 C30 C31 -2.1(6) no
C28 C29 C30 H30 -174(2) no
H29 C29 C30 C31 177(2) no
H29 C29 C30 H30 4(3) no
C29 C30 C31 C32 2.2(6) no
C29 C30 C31 H31 -178(3) no
H30 C30 C31 C32 173(3) no
H30 C30 C31 H31 -6(4) no
C30 C31 C32 C27 -1.6(6) no
C30 C31 C32 H32 170(2) no
H31 C31 C32 C27 179(3) no
H31 C31 C32 H32 -8(4) no
H200 O2 C33 H331 164(2) no
H200 O2 C33 H332 -34(2) no
H200 O2 C33 H333 58(2) no
O2 C33 H332 H333 140.1(5) no
H331 C33 H332 H333 -66.7(7) no
O2 C33 H333 H332 -106.2(7) no
H331 C33 H333 H332 142.4(5) no
